data_9000047
loop_
_publ_author_name
'Earley, J. W.'

_publ_section_title
;
 Description and syntheses of the selenide minerals
;
_journal_name_full 'American Mineralogist'
_journal_page_first 337
_journal_page_last 364
_journal_volume 35
_journal_issue 5-6
_journal_year 1950
_chemical_formula_sum 'Hg Se'
_chemical_name_mineral Tiemannite
_space_group_IT_number 216
_symmetry_space_group_name_Hall 'F -4 2 3'
_symmetry_space_group_name_H-M 'F -4 3 m'
_cell_angle_alpha 90
_cell_angle_beta 90
_cell_angle_gamma 90
_cell_length_a 6.084
_cell_length_b 6.084
_cell_length_c 6.084
_cell_formula_units_Z 4
_cell_volume 225.200
_exptl_crystal_density_diffrn 8.245
_cod_database_code 9000047
_database_code_amcsd 0000050

loop_
_symmetry_equiv_pos_as_xyz
x,y,z
x,1/2+y,1/2+z
1/2+x,y,1/2+z
1/2+x,1/2+y,z
-z,x,-y
-z,1/2+x,1/2-y
1/2-z,x,1/2-y
1/2-z,1/2+x,-y
-y,z,-x
-y,1/2+z,1/2-x
1/2-y,z,1/2-x
1/2-y,1/2+z,-x
-x,y,-z
-x,1/2+y,1/2-z
1/2-x,y,1/2-z
1/2-x,1/2+y,-z
x,-z,-y
x,1/2-z,1/2-y
1/2+x,-z,1/2-y
1/2+x,1/2-z,-y
z,-y,-x
z,1/2-y,1/2-x
1/2+z,-y,1/2-x
1/2+z,1/2-y,-x
y,-x,-z
y,1/2-x,1/2-z
1/2+y,-x,1/2-z
1/2+y,1/2-x,-z
x,z,y
x,1/2+z,1/2+y
1/2+x,z,1/2+y
1/2+x,1/2+z,y
z,y,x
z,1/2+y,1/2+x
1/2+z,y,1/2+x
1/2+z,1/2+y,x
y,x,z
y,1/2+x,1/2+z
1/2+y,x,1/2+z
1/2+y,1/2+x,z
-z,-x,y
-z,1/2-x,1/2+y
1/2-z,-x,1/2+y
1/2-z,1/2-x,y
-y,-z,x
-y,1/2-z,1/2+x
1/2-y,-z,1/2+x
1/2-y,1/2-z,x
-x,-y,z
-x,1/2-y,1/2+z
1/2-x,-y,1/2+z
1/2-x,1/2-y,z
z,-x,-y
z,1/2-x,1/2-y
1/2+z,-x,1/2-y
1/2+z,1/2-x,-y
y,-z,-x
y,1/2-z,1/2-x
1/2+y,-z,1/2-x
1/2+y,1/2-z,-x
x,-y,-z
x,1/2-y,1/2-z
1/2+x,-y,1/2-z
1/2+x,1/2-y,-z
-x,z,-y
-x,1/2+z,1/2-y
1/2-x,z,1/2-y
1/2-x,1/2+z,-y
-z,y,-x
-z,1/2+y,1/2-x
1/2-z,y,1/2-x
1/2-z,1/2+y,-x
-y,x,-z
-y,1/2+x,1/2-z
1/2-y,x,1/2-z
1/2-y,1/2+x,-z
-x,-z,y
-x,1/2-z,1/2+y
1/2-x,-z,1/2+y
1/2-x,1/2-z,y
-z,-y,x
-z,1/2-y,1/2+x
1/2-z,-y,1/2+x
1/2-z,1/2-y,x
-y,-x,z
-y,1/2-x,1/2+z
1/2-y,-x,1/2+z
1/2-y,1/2-x,z
z,x,y
z,1/2+x,1/2+y
1/2+z,x,1/2+y
1/2+z,1/2+x,y
y,z,x
y,1/2+z,1/2+x
1/2+y,z,1/2+x
1/2+y,1/2+z,x

loop_
_atom_site_label
_atom_site_fract_x
_atom_site_fract_y
_atom_site_fract_z
Hg 0.00000 0.00000 0.00000
Se 0.25000 0.25000 0.25000

loop_
_cod_related_entry_id
_cod_related_entry_database
_cod_related_entry_code
_cod_related_entry_description
1 AMCSD 0000050 .
2 AMCSD 0011527 .
3 Wikidata Q417462 tiemannite

loop_
_cod_entry_issue_id
_cod_entry_issue_origin
_cod_entry_issue_severity
_cod_entry_issue_description
_cod_entry_issue_author
_cod_entry_issue_date
1 original note
;ZnS structure, sphalerite structure
;
AMCSD 2007-11-30

loop_
_citation_author_citation_id
_citation_author_name
2 'Wyckoff, R. W. G.'

loop_
_citation_id
_citation_coordinate_linkage
_citation_title
_citation_country
_citation_page_first
_citation_page_last
_citation_year
_citation_journal_abbrev
_citation_journal_volume
_citation_journal_issue
_citation_journal_id_ASTM
_citation_journal_id_ISSN
_citation_book_title
_citation_book_publisher
_citation_book_publisher_city
_citation_book_id_ISBN
_citation_special_details
2 yes
;Crystal Structures
;
US 85 237 1963 'Crystal Structures' 1 . . . . 'Interscience Publishers' 'New York, London, Sydney' .
;The Wyckoff, R. W. G. book contains republication of the atomic coordinates
of this structure.
;
